data_7032085
loop_
_publ_author_name
'Sch\"onfeld, F'
'Wirthensohn, R.'
'Schmitt, H.-C.'
'Constantinidis, P.'
'Fischer, I.'
'M\"uller-Buschbaum, K'

_publ_section_title
;
 Tuning of the dimensional linkage from the complex to the framework by
 thermal conversion in the system Fe/Cl/piperazine.
;
_journal_issue 41
_journal_name_full 'Dalton transactions (Cambridge, England : 2003)'
_journal_page_first 15398
_journal_page_last 15406
_journal_paper_doi 10.1039/c4dt01987c
_journal_volume 43
_journal_year 2014
_chemical_formula_moiety '0.25(C16 H40 Cl8 Fe4 N8)'
_chemical_formula_sum 'C4 H10 Cl2 Fe N2'
_chemical_formula_weight 212.89
_chemical_name_systematic Di-chloro-mono-piperazine-iron(II)
_space_group_crystal_system monoclinic
_space_group_IT_number 15
_space_group_name_Hall '-C 2yc'
_space_group_name_H-M_alt 'C 1 2/c 1'
_symmetry_space_group_name_Hall '-C 2yc'
_symmetry_space_group_name_H-M 'C 1 2/c 1'
_atom_sites_solution_hydrogens geom
_atom_sites_solution_primary iterative
_atom_sites_solution_secondary difmap
_audit_creation_date 2014-03-06
_audit_creation_method
;
Olex2 1.2
(compiled 2014.02.28 svn.r2899 for OlexSys, GUI svn.r4781)
;
_cell_angle_alpha 90.00
_cell_angle_beta 91.616(2)
_cell_angle_gamma 90.00
_cell_formula_units_Z 4
_cell_length_a 9.4288(6)
_cell_length_b 12.9976(8)
_cell_length_c 6.3958(4)
_cell_measurement_reflns_used 2966
_cell_measurement_temperature 173(2)
_cell_measurement_theta_max 30.00
_cell_measurement_theta_min 2.67
_cell_volume 783.50(8)
_computing_cell_refinement 'Bruker Apex II'
_computing_data_collection 'Bruker Apex II'
_computing_data_reduction XPrep
_computing_molecular_graphics 'Olex2 (Dolomanov et al., 2009)'
_computing_publication_material 'Microsoft Word (2010)'
_computing_structure_refinement 'ShelXL (Sheldrick, 2008)'
_computing_structure_solution 'olex2.solve (Bourhis et al., 2013)'
_diffrn_ambient_temperature 173(2)
_diffrn_measured_fraction_theta_full 0.963
_diffrn_measured_fraction_theta_max 0.963
_diffrn_measurement_device_type 'Bruker APEX-II CCD'
_diffrn_measurement_method '\f and \w scans'
_diffrn_radiation_monochromator graphite
_diffrn_radiation_type MoK\a
_diffrn_radiation_wavelength 0.71073
_diffrn_reflns_av_R_equivalents 0.0211
_diffrn_reflns_av_unetI/netI 0.0165
_diffrn_reflns_limit_h_max 13
_diffrn_reflns_limit_h_min -12
_diffrn_reflns_limit_k_max 18
_diffrn_reflns_limit_k_min -18
_diffrn_reflns_limit_l_max 8
_diffrn_reflns_limit_l_min -8
_diffrn_reflns_number 6158
_diffrn_reflns_theta_full 30.00
_diffrn_reflns_theta_max 30.00
_diffrn_reflns_theta_min 2.67
_diffrn_source 'fine-focus sealed tube'
_diffrn_standards_number 0
_exptl_absorpt_coefficient_mu 2.521
_exptl_absorpt_correction_T_max 0.7460
_exptl_absorpt_correction_T_min 0.6966
_exptl_absorpt_correction_type empirical
_exptl_absorpt_process_details
;
SADABS-2008/1 (Bruker,2008) was used for absorption correction.
wR2(int) was 0.0571 before and 0.0346 after correction.
The Ratio of minimum to maximum transmission is 0.9338.
The \l/2 correction factor is 0.0015.
;
_exptl_crystal_colour colourless
_exptl_crystal_density_diffrn 1.805
_exptl_crystal_density_method 'not measured'
_exptl_crystal_description block
_exptl_crystal_F_000 432
_exptl_crystal_size_max 0.1
_exptl_crystal_size_mid 0.07
_exptl_crystal_size_min 0.06
_refine_diff_density_max 0.397
_refine_diff_density_min -0.299
_refine_diff_density_rms 0.062
_refine_ls_extinction_method none
_refine_ls_goodness_of_fit_ref 1.090
_refine_ls_hydrogen_treatment constr
_refine_ls_matrix_type full
_refine_ls_number_parameters 42
_refine_ls_number_reflns 1107
_refine_ls_number_restraints 0
_refine_ls_restrained_S_all 1.090
_refine_ls_R_factor_all 0.0228
_refine_ls_R_factor_gt 0.0176
_refine_ls_shift/su_max 0.001
_refine_ls_shift/su_mean 0.000
_refine_ls_structure_factor_coef Fsqd
_refine_ls_weighting_details 'calc w=1/[\s^2^(Fo^2^)+(0.0090P)^2^+0.9932P] where P=(Fo^2^+2Fc^2^)/3'
_refine_ls_weighting_scheme calc
_refine_ls_wR_factor_gt 0.0352
_refine_ls_wR_factor_ref 0.0369
_reflns_number_gt 958
_reflns_number_total 1107
_reflns_threshold_expression >2sigma(I)
_cod_data_source_file c4dt01987c2.cif
_cod_data_source_block c2c
_cod_depositor_comments 'Adding full bibliography for 7032085--7032087.cif.'
_cod_database_code 7032085
_olex2_refinement_description
;
1. Fixed Uiso
 At 1.2 times of:
  All C(H,H) groups, All N(H) groups
2.a Ternary CH refined with riding coordinates:
 N1(H1)
2.b Secondary CH2 refined with riding coordinates:
 C1(H1A,H1B), C2(H2A,H2B)
;

loop_
_space_group_symop_id
_space_group_symop_operation_xyz
1 'x, y, z'
2 '-x, y, -z+1/2'
3 'x+1/2, y+1/2, z'
4 '-x+1/2, y+1/2, -z+1/2'
5 '-x, -y, -z'
6 'x, -y, z-1/2'
7 '-x+1/2, -y+1/2, -z'
8 'x+1/2, -y+1/2, z-1/2'

loop_
_atom_site_label
_atom_site_type_symbol
_atom_site_fract_x
_atom_site_fract_y
_atom_site_fract_z
_atom_site_U_iso_or_equiv
_atom_site_adp_type
_atom_site_occupancy
_atom_site_calc_flag
_atom_site_site_symmetry_order
_atom_site_refinement_flags_posn
_atom_site_refinement_flags_adp
_atom_site_refinement_flags_occupancy
Fe1 Fe 0.0000 0.427806(19) 0.2500 0.00594(7) Uani 1 d 2 S T P
Cl1 Cl -0.14604(3) 0.42932(2) 0.57133(4) 0.00781(7) Uani 1 d 1 . . .
N1 N 0.14752(11) 0.32878(8) 0.42762(16) 0.0076(2) Uani 1 d 1 . . .
H1 H 0.1526 0.3596 0.5588 0.009 Uiso 1 calc 1 R . .
C1 C 0.29732(13) 0.32878(10) 0.36202(19) 0.0098(2) Uani 1 d 1 . . .
H1A H 0.3284 0.4005 0.3390 0.012 Uiso 1 calc 1 R . .
H1B H 0.3041 0.2913 0.2279 0.012 Uiso 1 calc 1 R . .
C2 C 0.10470(13) 0.22155(10) 0.4745(2) 0.0101(2) Uani 1 d 1 . . .
H2A H 0.1054 0.1805 0.3442 0.012 Uiso 1 calc 1 R . .
H2B H 0.0066 0.2216 0.5257 0.012 Uiso 1 calc 1 R . .

loop_
_atom_site_aniso_label
_atom_site_aniso_U_11
_atom_site_aniso_U_22
_atom_site_aniso_U_33
_atom_site_aniso_U_23
_atom_site_aniso_U_13
_atom_site_aniso_U_12
Fe1 0.00631(12) 0.00605(12) 0.00539(12) 0.000 -0.00095(9) 0.000
Cl1 0.00865(14) 0.00814(14) 0.00664(14) -0.00025(10) 0.00042(10) -0.00069(10)
N1 0.0079(5) 0.0075(5) 0.0073(5) 0.0001(4) 0.0004(4) 0.0014(4)
C1 0.0074(6) 0.0110(6) 0.0109(6) 0.0032(5) 0.0015(5) 0.0016(5)
C2 0.0085(6) 0.0087(6) 0.0130(6) 0.0022(5) -0.0008(5) 0.0007(5)

loop_
_atom_type_symbol
_atom_type_description
_atom_type_scat_dispersion_real
_atom_type_scat_dispersion_imag
_atom_type_scat_source
C C 0.0033 0.0016 'International Tables Vol C Tables 4.2.6.8 and 6.1.1.4'
H H 0.0000 0.0000 'International Tables Vol C Tables 4.2.6.8 and 6.1.1.4'
N N 0.0061 0.0033 'International Tables Vol C Tables 4.2.6.8 and 6.1.1.4'
Cl Cl 0.1484 0.1585 'International Tables Vol C Tables 4.2.6.8 and 6.1.1.4'
Fe Fe 0.3463 0.8444 'International Tables Vol C Tables 4.2.6.8 and 6.1.1.4'

loop_
_geom_angle_atom_site_label_1
_geom_angle_atom_site_label_2
_geom_angle_atom_site_label_3
_geom_angle
_geom_angle_site_symmetry_1
_geom_angle_site_symmetry_3
Cl1 Fe1 Cl1 93.397(11) 2 5_566
Cl1 Fe1 Cl1 85.950(11) . 5_566
Cl1 Fe1 Cl1 179.101(19) 2 .
Cl1 Fe1 Cl1 87.071(15) 5_566 6_565
Cl1 Fe1 Cl1 93.398(11) . 6_565
Cl1 Fe1 Cl1 85.950(11) 2 6_565
N1 Fe1 Cl1 169.54(3) . 6_565
N1 Fe1 Cl1 82.48(3) 2 6_565
N1 Fe1 Cl1 86.26(3) . .
N1 Fe1 Cl1 86.26(3) 2 2
N1 Fe1 Cl1 94.27(3) . 2
N1 Fe1 Cl1 169.54(3) 2 5_566
N1 Fe1 Cl1 82.48(3) . 5_566
N1 Fe1 Cl1 94.27(3) 2 .
N1 Fe1 N1 107.98(6) . 2
Fe1 Cl1 Fe1 94.050(11) . 5_566
C1 N1 Fe1 116.67(7) . .
C2 N1 Fe1 118.98(7) . .
C2 N1 C1 108.88(10) . .
N1 C1 C2 111.68(10) . 7_556
N1 C2 C1 112.27(10) . 7_556

loop_
_geom_bond_atom_site_label_1
_geom_bond_atom_site_label_2
_geom_bond_distance
_geom_bond_site_symmetry_2
Fe1 Cl1 2.5060(3) .
Fe1 Cl1 2.5616(3) 5_566
Fe1 Cl1 2.5616(3) 6_565
Fe1 Cl1 2.5060(3) 2
Fe1 N1 2.1893(10) .
Fe1 N1 2.1893(10) 2
Cl1 Fe1 2.5616(3) 5_566
N1 C1 1.4847(15) .
N1 C2 1.4840(16) .
C1 C2 1.5231(17) 7_556
C2 C1 1.5231(17) 7_556
